data_4503861
loop_
_publ_author_name
'Kato, Takako'
'Okamoto, Iwao'
'Masu, Hyuma'
'Katagiri, Kosuke'
'Tominaga, Masahide'
'Yamaguchi, Kentaro'
'Kagechika, Hiroyuki'
'Azumaya, Isao'

_publ_section_title
;
 Polymorphism and Pseudopolymorphism of an Aromatic Amide: Spontaneous
 Resolution and Crystal-to-Crystal phase Transition
;
_journal_issue 10
_journal_name_full 'Crystal Growth &amp; Design'
_journal_page_first 3871
_journal_paper_doi 10.1021/cg800658t
_journal_volume 8
_journal_year 2008
_chemical_formula_moiety 'C22 H18 F2 N2 O2, C4 H8 O2 '
_chemical_formula_sum 'C26 H26 F2 N2 O4'
_chemical_formula_weight 468.50
_space_group_IT_number 144
_symmetry_cell_setting trigonal
_symmetry_Int_Tables_number 144
_symmetry_space_group_name_Hall 'P 31'
_symmetry_space_group_name_H-M 'P 31'
_cell_angle_alpha 90.0000
_cell_angle_beta 90.0000
_cell_angle_gamma 120.0000
_cell_formula_units_Z 3
_cell_length_a 9.0756(5)
_cell_length_b 9.0756(5)
_cell_length_c 24.3239(17)
_cell_measurement_reflns_used 25
_cell_measurement_temperature 298.1
_cell_measurement_theta_max 28.8
_cell_measurement_theta_min 25.1
_cell_volume 1735.06(18)
_computing_cell_refinement WinAFC
_computing_data_collection WinAFC
_computing_data_reduction CrystalStructure
_computing_publication_material 'CrystalStructure 3.8'
_computing_structure_refinement SHELXL
_computing_structure_solution SIR2004
_diffrn_measured_fraction_theta_full 1.000
_diffrn_measured_fraction_theta_max 1.000
_diffrn_measurement_device_type 'Rigaku AFC7R'
_diffrn_measurement_method \w-2\q
_diffrn_radiation_type 'Cu K\a'
_diffrn_radiation_wavelength 1.54178
_diffrn_reflns_av_R_equivalents 0.039
_diffrn_reflns_limit_h_max 9
_diffrn_reflns_limit_h_min -9
_diffrn_reflns_limit_k_max 10
_diffrn_reflns_limit_k_min -10
_diffrn_reflns_limit_l_max 29
_diffrn_reflns_limit_l_min -29
_diffrn_reflns_number 4995
_diffrn_reflns_theta_full 67.80
_diffrn_reflns_theta_max 67.80
_diffrn_standards_decay_% 0.00
_diffrn_standards_interval_count 0
_diffrn_standards_number 3
_exptl_absorpt_coefficient_mu 0.851
_exptl_absorpt_correction_T_max 0.918
_exptl_absorpt_correction_T_min 0.860
_exptl_absorpt_correction_type psi-scan
_exptl_absorpt_process_details '(North, Phillips & Mathews, 1968)'
_exptl_crystal_colour colorless
_exptl_crystal_density_diffrn 1.345
_exptl_crystal_density_method 'not measured'
_exptl_crystal_description prismatic
_exptl_crystal_F_000 738.00
_exptl_crystal_size_max 0.40
_exptl_crystal_size_mid 0.40
_exptl_crystal_size_min 0.10
_refine_diff_density_max 0.80
_refine_diff_density_min -0.33
_refine_ls_abs_structure_details 'Flack, H. D. (1983), Acta Cryst. A39, 876-881.  2013 Friedel Pairs'
_refine_ls_abs_structure_Flack 0.12(18)
_refine_ls_extinction_method none
_refine_ls_goodness_of_fit_ref 1.042
_refine_ls_hydrogen_treatment constr
_refine_ls_number_parameters 309
_refine_ls_number_reflns 4104
_refine_ls_R_factor_all 0.0545
_refine_ls_R_factor_gt 0.0534
_refine_ls_shift/su_max 0.0000
_refine_ls_structure_factor_coef Fsqd
_refine_ls_weighting_details 'w = 1/[\s^2^(Fo^2^)+(0.1029P)^2^+0.9871P] where P=(Fo^2^+2Fc^2^)/3'
_refine_ls_weighting_scheme calc
_refine_ls_wR_factor_gt 0.1479
_refine_ls_wR_factor_ref 0.1496
_reflns_number_gt 4010
_reflns_number_total 4104
_reflns_threshold_expression F^2^>2.0\s(F^2^)
_cod_data_source_file cg800658t_si_002.cif
_cod_data_source_block r0703221tka(Form-X)
_cod_database_code 4503861

loop_
_symmetry_equiv_pos_site_id
_symmetry_equiv_pos_as_xyz
1 +X,+Y,+Z
2 -Y,+X-Y,1/3+Z
3 -X+Y,-X,2/3+Z

loop_
_atom_site_label
_atom_site_type_symbol
_atom_site_fract_x
_atom_site_fract_y
_atom_site_fract_z
_atom_site_U_iso_or_equiv
_atom_site_adp_type
_atom_site_occupancy
_atom_site_symmetry_multiplicity
_atom_site_calc_flag
_atom_site_refinement_flags
F(1) F -0.2603(2) 0.5411(2) 0.58460(9) 0.0489(5) Uani 1.00 1 d .
F(2) F 0.4247(2) -0.0446(2) 0.32307(7) 0.0402(4) Uani 1.00 1 d .
O(1) O 0.1546(3) 0.4849(2) 0.38874(10) 0.0414(5) Uani 1.00 1 d .
O(2) O 0.3233(2) 0.3471(2) 0.51629(9) 0.0363(5) Uani 1.00 1 d .
O(3) O 0.1980(3) -0.0211(3) 0.59865(12) 0.0467(6) Uani 1.00 1 d .
O(4) O 0.4759(3) 0.0788(4) 0.60703(14) 0.0582(7) Uani 1.00 1 d .
N(1) N -0.0334(3) 0.2034(3) 0.39509(9) 0.0259(4) Uani 1.00 1 d .
N(2) N 0.0451(2) 0.1500(2) 0.50873(9) 0.0230(4) Uani 1.00 1 d .
C(1) C -0.1420(3) 0.0534(3) 0.42634(11) 0.0229(5) Uani 1.00 1 d .
C(2) C -0.2920(3) -0.0722(3) 0.40155(13) 0.0327(6) Uani 1.00 1 d .
C(3) C -0.3988(4) -0.2224(4) 0.42860(16) 0.0392(7) Uani 1.00 1 d .
C(4) C -0.3558(4) -0.2535(3) 0.48049(16) 0.0400(7) Uani 1.00 1 d .
C(5) C -0.2076(3) -0.1305(3) 0.50487(13) 0.0315(6) Uani 1.00 1 d .
C(6) C -0.0990(3) 0.0235(3) 0.47896(11) 0.0245(5) Uani 1.00 1 d .
C(7) C 0.0217(4) 0.1754(4) 0.34062(12) 0.0343(6) Uani 1.00 1 d .
C(8) C 0.0306(3) 0.3649(3) 0.41257(11) 0.0272(5) Uani 1.00 1 d .
C(9) C -0.0504(3) 0.4031(3) 0.45962(11) 0.0258(5) Uani 1.00 1 d .
C(10) C -0.2267(3) 0.3185(3) 0.46723(12) 0.0291(6) Uani 1.00 1 d .
C(11) C -0.2983(4) 0.3644(4) 0.50887(14) 0.0338(6) Uani 1.00 1 d .
C(12) C -0.1906(4) 0.4957(4) 0.54273(12) 0.0338(6) Uani 1.00 1 d .
C(13) C -0.0164(4) 0.5861(3) 0.53636(12) 0.0321(6) Uani 1.00 1 d .
C(14) C 0.0528(4) 0.5386(3) 0.49412(12) 0.0300(6) Uani 1.00 1 d .
C(15) C 0.0086(4) 0.2020(3) 0.56192(11) 0.0289(6) Uani 1.00 1 d .
C(16) C 0.2115(3) 0.2235(3) 0.49254(11) 0.0248(5) Uani 1.00 1 d .
C(17) C 0.2563(3) 0.1461(3) 0.44535(11) 0.0231(5) Uani 1.00 1 d .
C(18) C 0.3774(3) 0.2551(3) 0.40778(12) 0.0289(6) Uani 1.00 1 d .
C(19) C 0.4335(3) 0.1906(4) 0.36589(13) 0.0321(6) Uani 1.00 1 d .
C(20) C 0.3685(3) 0.0179(4) 0.36375(11) 0.0291(6) Uani 1.00 1 d .
C(21) C 0.2523(3) -0.0948(3) 0.40079(12) 0.0307(6) Uani 1.00 1 d .
C(22) C 0.1949(3) -0.0283(3) 0.44205(12) 0.0262(5) Uani 1.00 1 d .
C(23) C 0.3615(6) 0.2224(6) 0.6567(2) 0.0667(12) Uani 1.00 1 d .
C(24) C 0.3312(4) 0.0822(5) 0.61828(16) 0.0461(8) Uani 1.00 1 d .
C(25) C 0.4606(5) -0.0575(5) 0.5712(2) 0.0548(9) Uani 1.00 1 d .
C(26) C 0.4065(6) -0.2141(7) 0.60220(19) 0.0628(11) Uani 1.00 1 d .
H(1) H -0.3200 -0.0541 0.3664 0.039 Uiso 1.00 1 c R
H(2) H -0.4997 -0.3029 0.4121 0.047 Uiso 1.00 1 c R
H(3) H -0.4258 -0.3556 0.4985 0.048 Uiso 1.00 1 c R
H(4) H -0.1793 -0.1509 0.5397 0.038 Uiso 1.00 1 c R
H(5) H -0.2966 0.2299 0.4438 0.035 Uiso 1.00 1 c R
H(6) H -0.4155 0.3084 0.5140 0.041 Uiso 1.00 1 c R
H(7) H 0.0521 0.6759 0.5597 0.038 Uiso 1.00 1 c R
H(8) H 0.1699 0.5978 0.4886 0.036 Uiso 1.00 1 c R
H(9) H 0.4212 0.3719 0.4107 0.035 Uiso 1.00 1 c R
H(10) H 0.5126 0.2625 0.3401 0.038 Uiso 1.00 1 c R
H(11) H 0.2134 -0.2109 0.3985 0.037 Uiso 1.00 1 c R
H(12) H 0.1151 -0.1011 0.4675 0.031 Uiso 1.00 1 c R
H(13) H 0.1246 0.1709 0.3447 0.041 Uiso 1.00 1 c R
H(14) H 0.0420 0.2673 0.3165 0.041 Uiso 1.00 1 c R
H(15) H -0.0656 0.0701 0.3254 0.041 Uiso 1.00 1 c R
H(16) H -0.0108 0.2957 0.5565 0.035 Uiso 1.00 1 c R
H(17) H 0.1037 0.2361 0.5862 0.035 Uiso 1.00 1 c R
H(18) H -0.0909 0.1082 0.5778 0.035 Uiso 1.00 1 c R
H(19) H 0.3937 0.3243 0.6362 0.080 Uiso 1.00 1 c R
H(20) H 0.4511 0.2417 0.6818 0.080 Uiso 1.00 1 c R
H(21) H 0.2593 0.1914 0.6770 0.080 Uiso 1.00 1 c R
H(22) H 0.3785 -0.0782 0.5424 0.066 Uiso 1.00 1 c R
H(23) H 0.5695 -0.0228 0.5539 0.066 Uiso 1.00 1 c R
H(24) H 0.5048 -0.2165 0.6156 0.075 Uiso 1.00 1 c R
H(25) H 0.3418 -0.3104 0.5787 0.075 Uiso 1.00 1 c R
H(26) H 0.3374 -0.2183 0.6327 0.075 Uiso 1.00 1 c R

loop_
_atom_site_aniso_label
_atom_site_aniso_U_11
_atom_site_aniso_U_22
_atom_site_aniso_U_33
_atom_site_aniso_U_12
_atom_site_aniso_U_13
_atom_site_aniso_U_23
F(1) 0.0576(12) 0.0535(12) 0.0437(10) 0.0339(10) 0.0088(9) -0.0127(9)
F(2) 0.0491(11) 0.0577(11) 0.0274(8) 0.0369(9) -0.0004(7) -0.0083(8)
O(1) 0.0465(13) 0.0267(11) 0.0396(12) 0.0099(10) 0.0155(10) 0.0033(9)
O(2) 0.0256(10) 0.0326(11) 0.0404(12) 0.0068(9) -0.0003(8) -0.0131(9)
O(3) 0.0336(12) 0.0456(14) 0.0546(14) 0.0151(11) -0.0052(11) -0.0033(11)
O(4) 0.0370(13) 0.0613(18) 0.0729(19) 0.0221(12) 0.0001(13) -0.0144(14)
N(1) 0.0301(12) 0.0250(11) 0.0212(10) 0.0128(10) 0.0009(9) -0.0007(8)
N(2) 0.0228(11) 0.0283(11) 0.0196(10) 0.0141(9) 0.0014(8) -0.0000(8)
C(1) 0.0214(12) 0.0186(12) 0.0296(13) 0.0107(11) 0.0012(10) -0.0009(10)
C(2) 0.0293(15) 0.0271(14) 0.0421(17) 0.0144(12) -0.0075(12) -0.0090(12)
C(3) 0.0245(14) 0.0262(15) 0.062(2) 0.0092(12) -0.0022(13) -0.0110(13)
C(4) 0.0314(15) 0.0232(14) 0.060(2) 0.0097(13) 0.0130(14) 0.0041(14)
C(5) 0.0281(15) 0.0285(14) 0.0356(15) 0.0125(12) 0.0071(11) 0.0042(12)
C(6) 0.0227(12) 0.0216(12) 0.0302(13) 0.0119(11) 0.0024(10) 0.0014(10)
C(7) 0.0427(17) 0.0397(16) 0.0203(13) 0.0206(14) -0.0027(11) -0.0063(11)
C(8) 0.0305(14) 0.0231(13) 0.0259(13) 0.0120(11) -0.0004(11) 0.0015(10)
C(9) 0.0320(14) 0.0201(12) 0.0246(12) 0.0126(11) -0.0003(10) 0.0020(10)
C(10) 0.0280(14) 0.0262(13) 0.0335(15) 0.0137(11) -0.0057(11) -0.0043(11)
C(11) 0.0308(15) 0.0327(15) 0.0414(16) 0.0185(13) 0.0011(12) -0.0019(12)
C(12) 0.0466(18) 0.0337(15) 0.0280(13) 0.0251(14) 0.0042(13) -0.0017(11)
C(13) 0.0409(17) 0.0252(14) 0.0275(13) 0.0146(12) -0.0035(11) -0.0028(11)
C(14) 0.0330(15) 0.0223(13) 0.0310(14) 0.0110(11) -0.0019(11) -0.0006(11)
C(15) 0.0362(15) 0.0332(15) 0.0188(12) 0.0184(12) 0.0011(10) -0.0013(10)
C(16) 0.0247(13) 0.0242(13) 0.0254(13) 0.0122(11) 0.0001(10) -0.0007(10)
C(17) 0.0219(12) 0.0258(13) 0.0237(12) 0.0135(10) -0.0018(10) -0.0016(10)
C(18) 0.0273(14) 0.0264(13) 0.0311(14) 0.0121(11) 0.0023(11) 0.0003(10)
C(19) 0.0298(14) 0.0381(16) 0.0266(13) 0.0157(13) 0.0044(11) 0.0031(11)
C(20) 0.0298(14) 0.0430(16) 0.0222(12) 0.0240(13) -0.0041(10) -0.0066(11)
C(21) 0.0301(14) 0.0298(14) 0.0333(15) 0.0158(12) -0.0024(11) -0.0047(11)
C(22) 0.0249(13) 0.0247(13) 0.0304(13) 0.0134(11) 0.0026(11) 0.0035(10)
C(23) 0.054(2) 0.072(3) 0.076(2) 0.032(2) -0.009(2) -0.029(2)
C(24) 0.0386(19) 0.051(2) 0.0465(19) 0.0210(16) -0.0003(15) 0.0011(16)
C(25) 0.0380(19) 0.057(2) 0.065(2) 0.0208(17) 0.0077(17) -0.0072(19)
C(26) 0.057(2) 0.084(3) 0.057(2) 0.042(2) -0.004(2) 0.007(2)

loop_
_atom_type_symbol
_atom_type_description
_atom_type_scat_dispersion_real
_atom_type_scat_dispersion_imag
_atom_type_scat_source
C C 0.018 0.009
;
International Tables for Crystallography
(1992, Vol. C, Tables 4.2.6.8 and 6.1.1.4)
;
H H 0.000 0.000
;
International Tables for Crystallography
(1992, Vol. C, Table 6.1.1.4)
;
N N 0.031 0.018
;
International Tables for Crystallography
(1992, Vol. C, Tables 4.2.6.8 and 6.1.1.4)
;
O O 0.049 0.032
;
International Tables for Crystallography
(1992, Vol. C, Tables 4.2.6.8 and 6.1.1.4)
;
F F 0.073 0.053
;
International Tables for Crystallography
(1992, Vol. C, Tables 4.2.6.8 and 6.1.1.4)
;

loop_
_geom_angle_atom_site_label_1
_geom_angle_atom_site_label_2
_geom_angle_atom_site_label_3
_geom_angle
_geom_angle_publ_flag
C(24) O(4) C(25) 117.1(2) yes
C(1) N(1) C(7) 116.2(2) yes
C(1) N(1) C(8) 125.6(2) yes
C(7) N(1) C(8) 118.0(2) yes
C(6) N(2) C(15) 116.1(2) yes
C(6) N(2) C(16) 126.0(2) yes
C(15) N(2) C(16) 117.9(2) yes
N(1) C(1) C(2) 118.1(2) yes
N(1) C(1) C(6) 122.7(2) yes
C(2) C(1) C(6) 119.1(2) yes
C(1) C(2) C(3) 121.0(3) yes
C(2) C(3) C(4) 120.2(2) yes
C(3) C(4) C(5) 119.0(2) yes
C(4) C(5) C(6) 122.1(3) yes
N(2) C(6) C(1) 122.5(2) yes
N(2) C(6) C(5) 118.6(2) yes
C(1) C(6) C(5) 118.7(2) yes
O(1) C(8) N(1) 120.8(2) yes
O(1) C(8) C(9) 119.1(2) yes
N(1) C(8) C(9) 120.0(2) yes
C(8) C(9) C(10) 122.4(2) yes
C(8) C(9) C(14) 118.4(2) yes
C(10) C(9) C(14) 119.0(3) yes
C(9) C(10) C(11) 121.0(2) yes
C(10) C(11) C(12) 117.7(2) yes
F(1) C(12) C(11) 118.2(3) yes
F(1) C(12) C(13) 118.1(2) yes
C(11) C(12) C(13) 123.7(3) yes
C(12) C(13) C(14) 117.6(2) yes
C(9) C(14) C(13) 120.9(2) yes
O(2) C(16) N(2) 121.4(2) yes
O(2) C(16) C(17) 119.8(2) yes
N(2) C(16) C(17) 118.8(2) yes
C(16) C(17) C(18) 118.1(2) yes
C(16) C(17) C(22) 121.8(2) yes
C(18) C(17) C(22) 119.7(3) yes
C(17) C(18) C(19) 120.5(2) yes
C(18) C(19) C(20) 118.0(2) yes
F(2) C(20) C(19) 117.9(2) yes
F(2) C(20) C(21) 118.3(3) yes
C(19) C(20) C(21) 123.8(3) yes
C(20) C(21) C(22) 117.5(3) yes
C(17) C(22) C(21) 120.5(2) yes
O(3) C(24) O(4) 120.8(4) yes
O(3) C(24) C(23) 127.0(4) yes
O(4) C(24) C(23) 112.2(3) yes
O(4) C(25) C(26) 111.0(4) yes
C(1) C(2) H(1) 119.5 no
C(3) C(2) H(1) 119.5 no
C(2) C(3) H(2) 119.9 no
C(4) C(3) H(2) 119.9 no
C(3) C(4) H(3) 120.5 no
C(5) C(4) H(3) 120.5 no
C(4) C(5) H(4) 119.0 no
C(6) C(5) H(4) 119.0 no
N(1) C(7) H(13) 109.5 no
N(1) C(7) H(14) 109.5 no
N(1) C(7) H(15) 109.5 no
H(13) C(7) H(14) 109.5 no
H(13) C(7) H(15) 109.5 no
H(14) C(7) H(15) 109.5 no
C(9) C(10) H(5) 119.5 no
C(11) C(10) H(5) 119.5 no
C(10) C(11) H(6) 121.1 no
C(12) C(11) H(6) 121.1 no
C(12) C(13) H(7) 121.2 no
C(14) C(13) H(7) 121.2 no
C(9) C(14) H(8) 119.5 no
C(13) C(14) H(8) 119.5 no
N(2) C(15) H(16) 109.5 no
N(2) C(15) H(17) 109.5 no
N(2) C(15) H(18) 109.5 no
H(16) C(15) H(17) 109.5 no
H(16) C(15) H(18) 109.5 no
H(17) C(15) H(18) 109.5 no
C(17) C(18) H(9) 119.8 no
C(19) C(18) H(9) 119.8 no
C(18) C(19) H(10) 121.0 no
C(20) C(19) H(10) 121.0 no
C(20) C(21) H(11) 121.3 no
C(22) C(21) H(11) 121.3 no
C(17) C(22) H(12) 119.7 no
C(21) C(22) H(12) 119.7 no
C(24) C(23) H(19) 109.5 no
C(24) C(23) H(20) 109.5 no
C(24) C(23) H(21) 109.5 no
H(19) C(23) H(20) 109.5 no
H(19) C(23) H(21) 109.5 no
H(20) C(23) H(21) 109.5 no
O(4) C(25) H(22) 109.4 no
O(4) C(25) H(23) 109.4 no
C(26) C(25) H(22) 109.4 no
C(26) C(25) H(23) 109.4 no
H(22) C(25) H(23) 108.0 no
C(25) C(26) H(24) 109.5 no
C(25) C(26) H(25) 109.5 no
C(25) C(26) H(26) 109.5 no
H(24) C(26) H(25) 109.5 no
H(24) C(26) H(26) 109.5 no
H(25) C(26) H(26) 109.5 no

loop_
_geom_bond_atom_site_label_1
_geom_bond_atom_site_label_2
_geom_bond_distance
_geom_bond_publ_flag
F(1) C(12) 1.366(4) yes
F(2) C(20) 1.360(4) yes
O(1) C(8) 1.250(3) yes
O(2) C(16) 1.218(3) yes
O(3) C(24) 1.198(4) yes
O(4) C(24) 1.357(6) yes
O(4) C(25) 1.463(6) yes
N(1) C(1) 1.435(3) yes
N(1) C(7) 1.482(4) yes
N(1) C(8) 1.348(3) yes
N(2) C(6) 1.432(3) yes
N(2) C(15) 1.471(3) yes
N(2) C(16) 1.369(3) yes
C(1) C(2) 1.401(3) yes
C(1) C(6) 1.404(4) yes
C(2) C(3) 1.382(4) yes
C(3) C(4) 1.391(5) yes
C(4) C(5) 1.380(3) yes
C(5) C(6) 1.394(3) yes
C(8) C(9) 1.492(4) yes
C(9) C(10) 1.398(4) yes
C(9) C(14) 1.393(3) yes
C(10) C(11) 1.375(5) yes
C(11) C(12) 1.375(4) yes
C(12) C(13) 1.378(4) yes
C(13) C(14) 1.381(5) yes
C(16) C(17) 1.503(4) yes
C(17) C(18) 1.391(3) yes
C(17) C(22) 1.393(4) yes
C(18) C(19) 1.392(5) yes
C(19) C(20) 1.373(4) yes
C(20) C(21) 1.375(3) yes
C(21) C(22) 1.399(5) yes
C(23) C(24) 1.490(7) yes
C(25) C(26) 1.460(7) yes
C(2) H(1) 0.930 no
C(3) H(2) 0.930 no
C(4) H(3) 0.930 no
C(5) H(4) 0.930 no
C(7) H(13) 0.960 no
C(7) H(14) 0.960 no
C(7) H(15) 0.960 no
C(10) H(5) 0.930 no
C(11) H(6) 0.930 no
C(13) H(7) 0.930 no
C(14) H(8) 0.930 no
C(15) H(16) 0.960 no
C(15) H(17) 0.960 no
C(15) H(18) 0.960 no
C(18) H(9) 0.930 no
C(19) H(10) 0.930 no
C(21) H(11) 0.930 no
C(22) H(12) 0.930 no
C(23) H(19) 0.960 no
C(23) H(20) 0.960 no
C(23) H(21) 0.960 no
C(25) H(22) 0.970 no
C(25) H(23) 0.970 no
C(26) H(24) 0.960 no
C(26) H(25) 0.960 no
C(26) H(26) 0.960 no

loop_
_geom_contact_atom_site_label_1
_geom_contact_atom_site_label_2
_geom_contact_distance
_geom_contact_site_symmetry_2
F(1) F(2) 3.596(3) 2_555
F(1) C(4) 3.501(4) 1_565
F(1) C(5) 3.384(4) 1_565
F(1) C(7) 3.295(4) 2_565
F(2) F(1) 3.596(2) 3_554
F(2) C(2) 3.311(4) 1_655
F(2) C(12) 3.574(3) 3_554
F(2) C(13) 3.247(3) 3_554
F(2) C(15) 3.238(4) 3_554
F(2) C(26) 3.368(7) 3_654
O(1) C(21) 3.470(4) 1_565
O(1) C(26) 3.410(5) 3_664
O(2) O(3) 3.560(3) .
O(2) C(4) 3.438(3) 1_665
O(2) C(11) 3.364(4) 1_655
O(2) C(24) 3.480(5) .
O(3) O(2) 3.560(3) .
O(3) N(2) 3.357(4) .
O(3) C(7) 3.494(4) 2_555
O(3) C(13) 3.443(3) 1_545
O(3) C(15) 3.366(5) .
O(3) C(16) 3.366(4) .
O(4) C(11) 3.362(4) 1_655
O(4) C(19) 3.449(4) 2_655
N(2) O(3) 3.357(4) .
C(2) F(2) 3.311(4) 1_455
C(4) F(1) 3.501(4) 1_545
C(4) O(2) 3.438(3) 1_445
C(5) F(1) 3.384(4) 1_545
C(5) C(12) 3.593(5) 1_545
C(7) F(1) 3.295(4) 3_454
C(7) O(3) 3.494(3) 3_554
C(11) O(2) 3.364(4) 1_455
C(11) O(4) 3.362(4) 1_455
C(11) C(18) 3.574(4) 1_455
C(12) F(2) 3.574(4) 2_555
C(12) C(5) 3.593(5) 1_565
C(13) F(2) 3.247(3) 2_555
C(13) O(3) 3.443(3) 1_565
C(15) F(2) 3.238(3) 2_555
C(15) O(3) 3.366(5) .
C(16) O(3) 3.366(4) .
C(18) C(11) 3.574(4) 1_655
C(19) O(4) 3.449(4) 3_664
C(21) O(1) 3.470(4) 1_545
C(24) O(2) 3.480(5) .
C(26) F(2) 3.368(4) 2_545
C(26) O(1) 3.410(6) 2_655
F(1) H(3) 2.989 1_565
F(1) H(4) 2.738 1_565
F(1) H(10) 3.404 2_555
F(1) H(14) 2.674 2_565
F(1) H(15) 3.127 2_565
F(1) H(19) 3.021 1_455
F(1) H(20) 3.567 1_455
F(2) H(1) 2.585 1_655
F(2) H(2) 3.502 1_655
F(2) H(7) 2.988 3_554
F(2) H(16) 2.802 3_554
F(2) H(17) 2.971 3_554
F(2) H(18) 3.446 3_554
F(2) H(25) 3.074 3_654
F(2) H(26) 2.810 3_654
O(1) H(2) 2.799 1_665
O(1) H(11) 2.548 1_565
O(1) H(19) 3.457 3_564
O(1) H(24) 2.807 3_664
O(1) H(26) 3.162 3_664
O(2) H(3) 2.551 1_665
O(2) H(6) 2.565 1_655
O(2) H(19) 3.014 .
O(2) H(25) 3.388 1_565
O(3) H(1) 3.128 2_555
O(3) H(4) 3.337 .
O(3) H(7) 2.564 1_545
O(3) H(12) 3.275 .
O(3) H(15) 2.570 2_555
O(3) H(17) 2.875 .
O(3) H(18) 3.403 .
O(4) H(6) 2.896 1_655
O(4) H(10) 2.641 2_655
C(2) H(21) 3.529 3_554
C(2) H(26) 3.455 3_554
C(3) H(9) 3.225 1_445
C(3) H(26) 3.393 3_554
C(4) H(9) 3.415 1_445
C(4) H(23) 3.074 1_455
C(4) H(24) 3.597 1_455
C(4) H(25) 3.478 1_455
C(5) H(23) 2.906 1_455
C(5) H(24) 3.555 1_455
C(6) H(23) 3.359 1_455
C(7) H(4) 3.266 3_554
C(7) H(18) 3.143 3_554
C(7) H(24) 3.018 3_664
C(8) H(11) 3.362 1_565
C(9) H(11) 3.439 1_565
C(10) H(20) 3.522 3_564
C(10) H(23) 3.425 1_455
C(11) H(3) 3.287 1_565
C(11) H(9) 3.517 1_455
C(11) H(23) 3.281 1_455
C(12) H(3) 3.227 1_565
C(12) H(4) 3.158 1_565
C(13) H(4) 3.379 1_565
C(13) H(12) 2.984 1_565
C(13) H(22) 3.351 1_565
C(13) H(25) 3.075 1_565
C(14) H(11) 3.064 1_565
C(14) H(12) 3.096 1_565
C(14) H(22) 3.454 1_565
C(14) H(25) 3.066 1_565
C(15) H(13) 3.470 2_555
C(15) H(19) 3.582 .
C(15) H(23) 3.458 1_455
C(16) H(3) 3.588 1_665
C(16) H(6) 3.117 1_655
C(17) H(6) 3.073 1_655
C(18) H(2) 3.587 1_665
C(18) H(5) 3.202 1_655
C(18) H(6) 3.087 1_655
C(19) H(5) 2.974 1_655
C(19) H(18) 3.484 3_554
C(19) H(20) 3.274 3_664
C(20) H(1) 3.205 1_655
C(20) H(5) 3.298 1_655
C(20) H(16) 3.462 3_554
C(20) H(17) 3.275 3_554
C(20) H(18) 3.498 3_554
C(20) H(21) 3.506 3_554
C(21) H(2) 3.600 1_655
C(21) H(8) 3.290 1_545
C(21) H(21) 2.875 3_554
C(22) H(8) 3.476 1_545
C(22) H(21) 3.288 3_554
C(22) H(22) 3.113 .
C(23) H(10) 3.319 2_655
C(23) H(11) 3.327 2_555
C(23) H(17) 2.954 .
C(24) H(1) 3.504 2_555
C(24) H(6) 3.350 1_655
C(24) H(7) 3.565 1_545
C(24) H(10) 3.479 2_655
C(24) H(15) 3.308 2_555
C(24) H(17) 3.115 .
C(25) H(6) 3.240 1_655
C(25) H(7) 3.272 1_545
C(25) H(8) 3.539 1_545
C(25) H(18) 3.569 1_655
C(26) H(3) 3.505 1_655
C(26) H(7) 3.034 1_545
C(26) H(8) 3.390 1_545
C(26) H(14) 3.227 2_655
H(1) F(2) 2.585 1_455
H(1) O(3) 3.128 3_554
H(1) C(20) 3.205 1_455
H(1) C(24) 3.504 3_554
H(1) H(7) 3.446 3_454
H(1) H(26) 2.888 3_554
H(2) F(2) 3.502 1_455
H(2) O(1) 2.799 1_445
H(2) C(18) 3.587 1_445
H(2) C(21) 3.600 1_455
H(2) H(8) 3.251 1_445
H(2) H(9) 2.666 1_445
H(2) H(11) 3.125 1_455
H(2) H(26) 2.777 3_554
H(3) F(1) 2.989 1_545
H(3) O(2) 2.551 1_445
H(3) C(11) 3.287 1_545
H(3) C(12) 3.227 1_545
H(3) C(16) 3.588 1_445
H(3) C(26) 3.505 1_455
H(3) H(6) 3.120 1_545
H(3) H(8) 3.486 1_445
H(3) H(9) 3.029 1_445
H(3) H(23) 3.327 1_455
H(3) H(24) 3.302 1_455
H(3) H(25) 3.049 1_455
H(4) F(1) 2.738 1_545
H(4) O(3) 3.337 .
H(4) C(7) 3.266 2_555
H(4) C(12) 3.158 1_545
H(4) C(13) 3.379 1_545
H(4) H(7) 3.228 1_545
H(4) H(13) 3.487 2_555
H(4) H(14) 2.779 2_555
H(4) H(15) 3.042 2_555
H(4) H(23) 3.052 1_455
H(4) H(24) 3.205 1_455
H(5) C(18) 3.202 1_455
H(5) C(19) 2.974 1_455
H(5) C(20) 3.298 1_455
H(5) H(9) 3.489 1_455
H(5) H(10) 3.155 1_455
H(5) H(20) 3.477 3_564
H(5) H(23) 3.335 1_455
H(6) O(2) 2.565 1_455
H(6) O(4) 2.896 1_455
H(6) C(16) 3.117 1_455
H(6) C(17) 3.073 1_455
H(6) C(18) 3.087 1_455
H(6) C(24) 3.350 1_455
H(6) C(25) 3.240 1_455
H(6) H(3) 3.120 1_565
H(6) H(9) 3.114 1_455
H(6) H(19) 3.480 1_455
H(6) H(22) 3.119 1_455
H(6) H(23) 3.096 1_455
H(7) F(2) 2.988 2_555
H(7) O(3) 2.564 1_565
H(7) C(24) 3.565 1_565
H(7) C(25) 3.272 1_565
H(7) C(26) 3.034 1_565
H(7) H(1) 3.446 2_565
H(7) H(4) 3.228 1_565
H(7) H(12) 2.880 1_565
H(7) H(15) 3.444 2_565
H(7) H(22) 2.706 1_565
H(7) H(25) 2.611 1_565
H(7) H(26) 2.881 1_565
H(8) C(21) 3.290 1_565
H(8) C(22) 3.476 1_565
H(8) C(25) 3.539 1_565
H(8) C(26) 3.390 1_565
H(8) H(2) 3.251 1_665
H(8) H(3) 3.486 1_665
H(8) H(11) 2.700 1_565
H(8) H(12) 3.056 1_565
H(8) H(22) 2.894 1_565
H(8) H(25) 2.575 1_565
H(9) C(3) 3.225 1_665
H(9) C(4) 3.415 1_665
H(9) C(11) 3.517 1_655
H(9) H(2) 2.666 1_665
H(9) H(3) 3.029 1_665
H(9) H(5) 3.489 1_655
H(9) H(6) 3.114 1_655
H(9) H(20) 3.274 3_664
H(10) F(1) 3.404 3_554
H(10) O(4) 2.641 3_664
H(10) C(23) 3.319 3_664
H(10) C(24) 3.479 3_664
H(10) H(5) 3.155 1_655
H(10) H(16) 3.542 3_554
H(10) H(18) 3.391 3_554
H(10) H(20) 2.570 3_664
H(11) O(1) 2.548 1_545
H(11) C(8) 3.362 1_545
H(11) C(9) 3.439 1_545
H(11) C(14) 3.064 1_545
H(11) C(23) 3.327 3_554
H(11) H(2) 3.125 1_655
H(11) H(8) 2.700 1_545
H(11) H(19) 3.240 3_554
H(11) H(20) 3.548 3_554
H(11) H(21) 2.715 3_554
H(12) O(3) 3.275 .
H(12) C(13) 2.984 1_545
H(12) C(14) 3.096 1_545
H(12) H(7) 2.880 1_545
H(12) H(8) 3.056 1_545
H(12) H(21) 3.392 3_554
H(12) H(22) 2.929 .
H(13) C(15) 3.470 3_554
H(13) H(4) 3.487 3_554
H(13) H(17) 3.374 3_554
H(13) H(18) 2.723 3_554
H(13) H(21) 3.387 3_554
H(13) H(24) 2.969 3_664
H(14) F(1) 2.674 3_454
H(14) C(26) 3.227 3_664
H(14) H(4) 2.779 3_554
H(14) H(18) 3.153 3_554
H(14) H(24) 2.268 3_664
H(15) F(1) 3.127 3_454
H(15) O(3) 2.570 3_554
H(15) C(24) 3.308 3_554
H(15) H(4) 3.042 3_554
H(15) H(7) 3.444 3_454
H(15) H(17) 3.415 3_554
H(15) H(18) 3.037 3_554
H(15) H(21) 3.012 3_554
H(16) F(2) 2.802 2_555
H(16) C(20) 3.462 2_555
H(16) H(10) 3.542 2_555
H(16) H(23) 3.444 1_455
H(16) H(25) 3.446 1_565
H(17) F(2) 2.971 2_555
H(17) O(3) 2.875 .
H(17) C(20) 3.275 2_555
H(17) C(23) 2.954 .
H(17) C(24) 3.115 .
H(17) H(13) 3.374 2_555
H(17) H(15) 3.415 2_555
H(17) H(19) 2.634 .
H(17) H(21) 2.759 .
H(17) H(25) 3.571 1_565
H(18) F(2) 3.446 2_555
H(18) O(3) 3.403 .
H(18) C(7) 3.143 2_555
H(18) C(19) 3.484 2_555
H(18) C(20) 3.498 2_555
H(18) C(25) 3.569 1_455
H(18) H(10) 3.391 2_555
H(18) H(13) 2.723 2_555
H(18) H(14) 3.153 2_555
H(18) H(15) 3.037 2_555
H(18) H(23) 2.755 1_455
H(18) H(24) 3.490 1_455
H(19) F(1) 3.021 1_655
H(19) O(1) 3.457 2_665
H(19) O(2) 3.014 .
H(19) C(15) 3.582 .
H(19) H(6) 3.480 1_655
H(19) H(11) 3.240 2_555
H(19) H(17) 2.634 .
H(20) F(1) 3.567 1_655
H(20) C(10) 3.522 2_665
H(20) C(19) 3.274 2_655
H(20) H(5) 3.477 2_665
H(20) H(9) 3.274 2_655
H(20) H(10) 2.570 2_655
H(20) H(11) 3.548 2_555
H(21) C(2) 3.529 2_555
H(21) C(20) 3.506 2_555
H(21) C(21) 2.875 2_555
H(21) C(22) 3.288 2_555
H(21) H(11) 2.715 2_555
H(21) H(12) 3.392 2_555
H(21) H(13) 3.387 2_555
H(21) H(15) 3.012 2_555
H(21) H(17) 2.759 .
H(22) C(13) 3.351 1_545
H(22) C(14) 3.454 1_545
H(22) C(22) 3.113 .
H(22) H(6) 3.119 1_655
H(22) H(7) 2.706 1_545
H(22) H(8) 2.894 1_545
H(22) H(12) 2.929 .
H(23) C(4) 3.074 1_655
H(23) C(5) 2.906 1_655
H(23) C(6) 3.359 1_655
H(23) C(10) 3.425 1_655
H(23) C(11) 3.281 1_655
H(23) C(15) 3.458 1_655
H(23) H(3) 3.327 1_655
H(23) H(4) 3.052 1_655
H(23) H(5) 3.335 1_655
H(23) H(6) 3.096 1_655
H(23) H(16) 3.444 1_655
H(23) H(18) 2.755 1_655
H(24) O(1) 2.807 2_655
H(24) C(4) 3.597 1_655
H(24) C(5) 3.555 1_655
H(24) C(7) 3.018 2_655
H(24) H(3) 3.302 1_655
H(24) H(4) 3.205 1_655
H(24) H(13) 2.969 2_655
H(24) H(14) 2.268 2_655
H(24) H(18) 3.490 1_655
H(25) F(2) 3.074 2_545
H(25) O(2) 3.388 1_545
H(25) C(4) 3.478 1_655
H(25) C(13) 3.075 1_545
H(25) C(14) 3.066 1_545
H(25) H(3) 3.049 1_655
H(25) H(7) 2.611 1_545
H(25) H(8) 2.575 1_545
H(25) H(16) 3.446 1_545
H(25) H(17) 3.571 1_545
H(26) F(2) 2.810 2_545
H(26) O(1) 3.162 2_655
H(26) C(2) 3.455 2_555
H(26) C(3) 3.393 2_555
H(26) H(1) 2.888 2_555
H(26) H(2) 2.777 2_555
H(26) H(7) 2.881 1_545

loop_
_geom_torsion_atom_site_label_1
_geom_torsion_atom_site_label_2
_geom_torsion_atom_site_label_3
_geom_torsion_atom_site_label_4
_geom_torsion
C(24) O(4) C(25) C(26) -82.8(5)
C(25) O(4) C(24) O(3) -1.3(5)
C(25) O(4) C(24) C(23) 177.9(4)
C(7) N(1) C(1) C(2) -54.6(4)
C(7) N(1) C(1) C(6) 121.3(3)
C(1) N(1) C(8) O(1) 162.4(3)
C(1) N(1) C(8) C(9) -19.8(5)
C(8) N(1) C(1) C(2) 130.1(3)
C(8) N(1) C(1) C(6) -54.0(5)
C(7) N(1) C(8) O(1) -12.8(5)
C(7) N(1) C(8) C(9) 165.0(3)
C(15) N(2) C(6) C(1) 119.6(3)
C(15) N(2) C(6) C(5) -55.5(4)
C(6) N(2) C(16) O(2) 169.1(3)
C(6) N(2) C(16) C(17) -12.5(4)
C(16) N(2) C(6) C(1) -61.4(5)
C(16) N(2) C(6) C(5) 123.5(3)
C(15) N(2) C(16) O(2) -11.9(4)
C(15) N(2) C(16) C(17) 166.5(2)
N(1) C(1) C(2) C(3) 177.5(3)
N(1) C(1) C(6) N(2) 8.7(5)
N(1) C(1) C(6) C(5) -176.1(3)
C(2) C(1) C(6) N(2) -175.3(3)
C(2) C(1) C(6) C(5) -0.2(5)
C(6) C(1) C(2) C(3) 1.4(5)
C(1) C(2) C(3) C(4) -2.1(6)
C(2) C(3) C(4) C(5) 1.6(6)
C(3) C(4) C(5) C(6) -0.5(6)
C(4) C(5) C(6) N(2) 175.1(3)
C(4) C(5) C(6) C(1) -0.2(5)
O(1) C(8) C(9) C(10) 139.8(3)
O(1) C(8) C(9) C(14) -34.2(4)
N(1) C(8) C(9) C(10) -38.0(5)
N(1) C(8) C(9) C(14) 148.0(3)
C(8) C(9) C(10) C(11) -175.6(3)
C(8) C(9) C(14) C(13) 176.2(3)
C(10) C(9) C(14) C(13) 2.0(5)
C(14) C(9) C(10) C(11) -1.6(5)
C(9) C(10) C(11) C(12) -0.2(4)
C(10) C(11) C(12) F(1) -179.3(3)
C(10) C(11) C(12) C(13) 1.7(6)
F(1) C(12) C(13) C(14) 179.6(3)
C(11) C(12) C(13) C(14) -1.4(5)
C(12) C(13) C(14) C(9) -0.5(5)
O(2) C(16) C(17) C(18) -41.2(4)
O(2) C(16) C(17) C(22) 131.4(3)
N(2) C(16) C(17) C(18) 140.4(3)
N(2) C(16) C(17) C(22) -47.0(4)
C(16) C(17) C(18) C(19) 174.8(3)
C(16) C(17) C(22) C(21) -173.4(3)
C(18) C(17) C(22) C(21) -0.9(4)
C(22) C(17) C(18) C(19) 2.1(4)
C(17) C(18) C(19) C(20) -1.4(5)
C(18) C(19) C(20) F(2) -179.4(3)
C(18) C(19) C(20) C(21) -0.5(5)
F(2) C(20) C(21) C(22) -179.5(2)
C(19) C(20) C(21) C(22) 1.6(5)
C(20) C(21) C(22) C(17) -0.9(4)

loop_
_cod_related_entry_id
_cod_related_entry_database
_cod_related_entry_code
1 ChemSpider 30661434
